data_4108983
loop_
_publ_author_name
'Mingji Dai'
'David Sarlah'
'Maolin Yu'
'Samuel J. Danishefsky'
'Gavin O. Jones'
'K. N. Houk'

_publ_section_title
;
 Highly Selective Diels-Alder Reactions of Directly Connected Enyne
 Dienophiles
;
_journal_name_full 'Journal of the American Chemical Society'
_journal_page_first 645
_journal_page_last 657
_journal_paper_doi 10.1021/ja065762u
_journal_volume 129
_journal_year 2007
_chemical_formula_sum 'C14 H16 O6'
_chemical_formula_weight 280.27
_chemical_name_systematic
; 
 ? 
;
_space_group_IT_number 2
_symmetry_cell_setting triclinic
_symmetry_space_group_name_Hall '-P 1'
_symmetry_space_group_name_H-M 'P -1'
_atom_sites_solution_hydrogens geom
_atom_sites_solution_primary direct
_atom_sites_solution_secondary difmap
_audit_creation_method SHELXL-97
_cell_angle_alpha 88.6220(10)
_cell_angle_beta 87.493(2)
_cell_angle_gamma 89.2230(10)
_cell_formula_units_Z 8
_cell_length_a 7.5383(6)
_cell_length_b 18.2795(13)
_cell_length_c 19.8407(13)
_cell_measurement_reflns_used 4385
_cell_measurement_temperature 243(2)
_cell_measurement_theta_max 27.010
_cell_measurement_theta_min 2.315
_cell_volume 2730.4(3)
_computing_cell_refinement 'Bruker SMART'
_computing_data_collection 'Bruker SMART'
_computing_data_reduction 'Bruker SHELXTL'
_computing_molecular_graphics 'Bruker SHELXTL'
_computing_publication_material 'Bruker SHELXTL'
_computing_structure_refinement 'SHELXL-97 (Sheldrick, 1997)'
_computing_structure_solution 'SHELXS-97 (Sheldrick, 1990)'
_diffrn_ambient_temperature 243(2)
_diffrn_measured_fraction_theta_full 0.988
_diffrn_measured_fraction_theta_max 0.988
_diffrn_measurement_device_type 'CCD area detector'
_diffrn_measurement_method 'phi and omega scans'
_diffrn_radiation_monochromator graphite
_diffrn_radiation_source 'fine-focus sealed tube'
_diffrn_radiation_type MoK\a
_diffrn_radiation_wavelength 0.71073
_diffrn_reflns_av_R_equivalents 0.0225
_diffrn_reflns_av_sigmaI/netI 0.0592
_diffrn_reflns_limit_h_max 8
_diffrn_reflns_limit_h_min -9
_diffrn_reflns_limit_k_max 21
_diffrn_reflns_limit_k_min -22
_diffrn_reflns_limit_l_max 11
_diffrn_reflns_limit_l_min -24
_diffrn_reflns_number 17653
_diffrn_reflns_theta_full 26.37
_diffrn_reflns_theta_max 26.37
_diffrn_reflns_theta_min 1.03
_exptl_absorpt_coefficient_mu 0.107
_exptl_absorpt_correction_T_max 0.9841
_exptl_absorpt_correction_T_min 0.9737
_exptl_absorpt_correction_type empirical
_exptl_absorpt_process_details SADABS
_exptl_crystal_colour COLORLESS
_exptl_crystal_density_diffrn 1.364
_exptl_crystal_description BLOCK
_exptl_crystal_F_000 1184
_exptl_crystal_size_max 0.25
_exptl_crystal_size_mid 0.20
_exptl_crystal_size_min 0.15
_refine_diff_density_max 0.624
_refine_diff_density_min -0.320
_refine_diff_density_rms 0.051
_refine_ls_extinction_coef 0.0007(3)
_refine_ls_extinction_expression Fc^*^=kFc[1+0.001xFc^2^\l^3^/sin(2\q)]^-1/4^
_refine_ls_extinction_method SHELXL
_refine_ls_goodness_of_fit_ref 1.048
_refine_ls_hydrogen_treatment constr
_refine_ls_matrix_type full
_refine_ls_number_parameters 722
_refine_ls_number_reflns 11043
_refine_ls_number_restraints 0
_refine_ls_restrained_S_all 1.048
_refine_ls_R_factor_all 0.1155
_refine_ls_R_factor_gt 0.0528
_refine_ls_shift/su_max 0.000
_refine_ls_shift/su_mean 0.000
_refine_ls_structure_factor_coef Fsqd
_refine_ls_weighting_details 'calc w=1/[\s^2^(Fo^2^)+(0.0702P)^2^+0.0000P] where P=(Fo^2^+2Fc^2^)/3'
_refine_ls_weighting_scheme calc
_refine_ls_wR_factor_gt 0.1343
_refine_ls_wR_factor_ref 0.1578
_reflns_number_gt 5737
_reflns_number_total 11043
_reflns_threshold_expression >2sigma(I)
_cod_data_source_file ja065762usi20061107_015906.cif
_cod_data_source_block das10
_cod_database_code 4108983

loop_
_symmetry_equiv_pos_as_xyz
'x, y, z'
'-x, -y, -z'

loop_
_atom_site_label
_atom_site_type_symbol
_atom_site_fract_x
_atom_site_fract_y
_atom_site_fract_z
_atom_site_U_iso_or_equiv
_atom_site_adp_type
_atom_site_occupancy
_atom_site_symmetry_multiplicity
_atom_site_calc_flag
_atom_site_refinement_flags
O1 O 0.4387(3) 0.76953(10) 0.26661(9) 0.0589(6) Uani 1 1 d .
O2 O 0.5671(3) 0.81770(11) 0.17361(10) 0.0730(7) Uani 1 1 d .
O3 O 0.2921(3) 0.98915(10) 0.40249(8) 0.0526(5) Uani 1 1 d .
O4 O 0.1970(3) 1.06311(9) 0.17787(8) 0.0534(5) Uani 1 1 d .
O5 O 0.3338(4) 0.88284(12) -0.01133(10) 0.0928(9) Uani 1 1 d .
O6 O 0.2448(3) 0.99362(12) -0.04061(9) 0.0788(7) Uani 1 1 d .
C1 C 0.4686(4) 0.82441(15) 0.22261(13) 0.0462(7) Uani 1 1 d .
C2 C 0.3787(3) 0.89352(14) 0.24395(12) 0.0390(6) Uani 1 1 d .
C3 C 0.3691(3) 0.90519(14) 0.31329(12) 0.0405(7) Uani 1 1 d .
H3A H 0.4058 0.8685 0.3438 0.049 Uiso 1 1 calc R
C4 C 0.3049(4) 0.97140(14) 0.33637(12) 0.0403(6) Uani 1 1 d .
C5 C 0.2464(4) 1.02454(14) 0.29165(12) 0.0425(7) Uani 1 1 d .
H5A H 0.2018 1.0693 0.3080 0.051 Uiso 1 1 calc R
C6 C 0.2528(4) 1.01245(14) 0.22329(12) 0.0404(6) Uani 1 1 d .
C7 C 0.3190(4) 0.94571(13) 0.19682(12) 0.0390(6) Uani 1 1 d .
C8 C 0.3197(4) 0.92959(14) 0.12479(12) 0.0459(7) Uani 1 1 d .
H8A H 0.3549 0.8815 0.1143 0.055 Uiso 1 1 calc R
C9 C 0.2795(4) 0.97082(15) 0.07265(12) 0.0546(8) Uani 1 1 d .
H9A H 0.2427 1.0195 0.0794 0.066 Uiso 1 1 calc R
C10 C 0.2904(4) 0.94282(16) 0.00417(13) 0.0504(8) Uani 1 1 d .
C11 C 0.2508(5) 0.97389(19) -0.11027(13) 0.0809(11) Uani 1 1 d .
H11A H 0.2148 1.0156 -0.1378 0.121 Uiso 1 1 calc R
H11B H 0.1709 0.9336 -0.1162 0.121 Uiso 1 1 calc R
H11C H 0.3709 0.9591 -0.1239 0.121 Uiso 1 1 calc R
C12 C 0.5296(5) 0.70202(15) 0.25305(15) 0.0684(10) Uani 1 1 d .
H12A H 0.4985 0.6663 0.2884 0.103 Uiso 1 1 calc R
H12B H 0.6568 0.7098 0.2517 0.103 Uiso 1 1 calc R
H12C H 0.4953 0.6842 0.2099 0.103 Uiso 1 1 calc R
C13 C 0.3630(4) 0.93785(15) 0.45006(12) 0.0542(8) Uani 1 1 d .
H13A H 0.3465 0.9567 0.4952 0.081 Uiso 1 1 calc R
H13B H 0.4888 0.9304 0.4396 0.081 Uiso 1 1 calc R
H13C H 0.3020 0.8917 0.4477 0.081 Uiso 1 1 calc R
C14 C 0.1284(4) 1.13093(14) 0.20215(14) 0.0585(8) Uani 1 1 d .
H14A H 0.0946 1.1619 0.1643 0.088 Uiso 1 1 calc R
H14B H 0.2186 1.1551 0.2267 0.088 Uiso 1 1 calc R
H14C H 0.0252 1.1220 0.2320 0.088 Uiso 1 1 calc R
O7 O 1.1555(3) 0.52991(9) 0.56033(9) 0.0488(5) Uani 1 1 d .
O8 O 1.2972(3) 0.57571(10) 0.46838(9) 0.0529(5) Uani 1 1 d .
O9 O 1.0020(3) 0.74667(9) 0.69747(8) 0.0503(5) Uani 1 1 d .
O10 O 0.9705(3) 0.83156(9) 0.47261(8) 0.0455(5) Uani 1 1 d .
O11 O 1.1094(3) 0.65034(10) 0.28288(9) 0.0630(6) Uani 1 1 d .
O12 O 1.0092(3) 0.76082(10) 0.25224(8) 0.0580(6) Uani 1 1 d .
C15 C 1.1998(4) 0.58488(13) 0.51682(12) 0.0379(6) Uani 1 1 d .
C16 C 1.1161(3) 0.65582(13) 0.53836(12) 0.0347(6) Uani 1 1 d .
C17 C 1.0948(3) 0.66542(13) 0.60756(11) 0.0368(6) Uani 1 1 d .
H17A H 1.1244 0.6273 0.6378 0.044 Uiso 1 1 calc R
C18 C 1.0300(3) 0.73122(13) 0.63147(12) 0.0371(6) Uani 1 1 d .
C19 C 0.9882(3) 0.78724(13) 0.58676(12) 0.0397(6) Uani 1 1 d .
H19A H 0.9453 0.8322 0.6033 0.048 Uiso 1 1 calc R
C20 C 1.0091(3) 0.77785(13) 0.51788(11) 0.0352(6) Uani 1 1 d .
C21 C 1.0718(3) 0.71076(12) 0.49085(11) 0.0330(6) Uani 1 1 d .
C22 C 1.0813(3) 0.69698(13) 0.41893(12) 0.0367(6) Uani 1 1 d .
H22A H 1.1183 0.6493 0.4079 0.044 Uiso 1 1 calc R
C23 C 1.0469(4) 0.74018(14) 0.36599(12) 0.0419(7) Uani 1 1 d .
H23A H 1.0142 0.7894 0.3723 0.050 Uiso 1 1 calc R
C24 C 1.0600(4) 0.71083(15) 0.29774(12) 0.0431(7) Uani 1 1 d .
C25 C 1.0195(5) 0.74000(18) 0.18206(13) 0.0721(10) Uani 1 1 d .
H25A H 0.9801 0.7807 0.1539 0.108 Uiso 1 1 calc R
H25B H 0.9439 0.6983 0.1763 0.108 Uiso 1 1 calc R
H25C H 1.1412 0.7271 0.1690 0.108 Uiso 1 1 calc R
C26 C 1.2370(4) 0.46022(13) 0.54615(14) 0.0552(8) Uani 1 1 d .
H26A H 1.1969 0.4244 0.5801 0.083 Uiso 1 1 calc R
H26B H 1.3651 0.4644 0.5468 0.083 Uiso 1 1 calc R
H26C H 1.2043 0.4448 0.5020 0.083 Uiso 1 1 calc R
C27 C 0.9120(4) 0.90140(13) 0.49779(13) 0.0525(8) Uani 1 1 d .
H27A H 0.8892 0.9346 0.4602 0.079 Uiso 1 1 calc R
H27B H 1.0034 0.9215 0.5246 0.079 Uiso 1 1 calc R
H27C H 0.8039 0.8952 0.5256 0.079 Uiso 1 1 calc R
C28 C 1.0431(4) 0.69109(14) 0.74659(12) 0.0510(8) Uani 1 1 d .
H28A H 1.0180 0.7095 0.7915 0.076 Uiso 1 1 calc R
H28B H 1.1679 0.6777 0.7415 0.076 Uiso 1 1 calc R
H28C H 0.9714 0.6484 0.7400 0.076 Uiso 1 1 calc R
O13 O 0.2247(3) 0.45447(10) -0.19496(8) 0.0595(6) Uani 1 1 d .
O14 O 0.2590(4) 0.57106(11) -0.17535(9) 0.0786(7) Uani 1 1 d .
O15 O 0.4606(3) 0.32966(9) 0.00787(8) 0.0497(5) Uani 1 1 d .
O16 O 0.1980(2) 0.54766(9) 0.08879(8) 0.0460(5) Uani 1 1 d .
O17 O -0.0431(3) 0.73416(12) -0.08315(10) 0.0781(7) Uani 1 1 d .
O18 O -0.0713(3) 0.76355(10) 0.02488(9) 0.0601(6) Uani 1 1 d .
C29 C 0.2447(4) 0.50998(15) -0.15388(12) 0.0409(6) Uani 1 1 d .
C30 C 0.2621(3) 0.48568(13) -0.08234(11) 0.0353(6) Uani 1 1 d .
C31 C 0.3418(3) 0.41751(14) -0.07215(12) 0.0384(6) Uani 1 1 d .
H31A H 0.3703 0.3876 -0.1090 0.046 Uiso 1 1 calc R
C32 C 0.3790(3) 0.39406(13) -0.00774(12) 0.0382(6) Uani 1 1 d .
C33 C 0.3321(3) 0.43755(14) 0.04638(12) 0.0389(6) Uani 1 1 d .
H33A H 0.3576 0.4215 0.0903 0.047 Uiso 1 1 calc R
C34 C 0.2491(3) 0.50380(14) 0.03674(11) 0.0370(6) Uani 1 1 d .
C35 C 0.2109(3) 0.53134(13) -0.02845(11) 0.0347(6) Uani 1 1 d .
C36 C 0.1222(3) 0.60145(14) -0.04084(12) 0.0399(6) Uani 1 1 d .
H36A H 0.1050 0.6126 -0.0866 0.048 Uiso 1 1 calc R
C37 C 0.0615(4) 0.65222(14) 0.00105(12) 0.0431(7) Uani 1 1 d .
H37A H 0.0716 0.6451 0.0478 0.052 Uiso 1 1 calc R
C38 C -0.0211(4) 0.71935(15) -0.02506(13) 0.0476(7) Uani 1 1 d .
C39 C -0.1490(5) 0.83322(15) 0.00560(16) 0.0726(10) Uani 1 1 d .
H39A H -0.1810 0.8605 0.0458 0.109 Uiso 1 1 calc R
H39B H -0.2545 0.8251 -0.0194 0.109 Uiso 1 1 calc R
H39C H -0.0638 0.8608 -0.0225 0.109 Uiso 1 1 calc R
C40 C 0.2164(5) 0.47386(17) -0.26556(12) 0.0685(10) Uani 1 1 d .
H40A H 0.2013 0.4300 -0.2912 0.103 Uiso 1 1 calc R
H40B H 0.3256 0.4977 -0.2809 0.103 Uiso 1 1 calc R
H40C H 0.1167 0.5070 -0.2722 0.103 Uiso 1 1 calc R
C41 C 0.5182(4) 0.28426(15) -0.04666(14) 0.0582(8) Uani 1 1 d .
H41A H 0.5730 0.2400 -0.0289 0.087 Uiso 1 1 calc R
H41B H 0.6037 0.3104 -0.0758 0.087 Uiso 1 1 calc R
H41C H 0.4169 0.2716 -0.0723 0.087 Uiso 1 1 calc R
C42 C 0.2276(4) 0.52152(16) 0.15558(12) 0.0523(8) Uani 1 1 d .
H42A H 0.1862 0.5579 0.1876 0.078 Uiso 1 1 calc R
H42B H 0.3535 0.5124 0.1604 0.078 Uiso 1 1 calc R
H42C H 0.1632 0.4764 0.1643 0.078 Uiso 1 1 calc R
O19 O 0.4462(3) 0.29728(10) 0.49268(8) 0.0587(6) Uani 1 1 d .
O20 O 0.4713(4) 0.18168(12) 0.46799(10) 0.0831(8) Uani 1 1 d .
O21 O 0.3259(3) 0.43641(9) 0.28514(8) 0.0544(5) Uani 1 1 d .
O22 O 0.5628(3) 0.21302(9) 0.20659(8) 0.0509(5) Uani 1 1 d .
O23 O 0.7724(3) 0.02053(11) 0.37706(9) 0.0731(7) Uani 1 1 d .
O24 O 0.7729(3) -0.01168(10) 0.26972(9) 0.0562(5) Uani 1 1 d .
C43 C 0.4657(4) 0.24369(15) 0.44939(12) 0.0425(7) Uani 1 1 d .
C44 C 0.4668(3) 0.27042(13) 0.37771(11) 0.0350(6) Uani 1 1 d .
C45 C 0.4001(3) 0.34113(13) 0.36668(12) 0.0391(6) Uani 1 1 d .
H45A H 0.3630 0.3700 0.4034 0.047 Uiso 1 1 calc R
C46 C 0.3892(4) 0.36800(14) 0.30193(12) 0.0410(7) Uani 1 1 d .
C47 C 0.4396(4) 0.32554(14) 0.24759(12) 0.0425(7) Uani 1 1 d .
H47A H 0.4278 0.3441 0.2034 0.051 Uiso 1 1 calc R
C48 C 0.5074(4) 0.25588(13) 0.25802(11) 0.0378(6) Uani 1 1 d .
C49 C 0.5241(3) 0.22570(13) 0.32409(11) 0.0353(6) Uani 1 1 d .
C50 C 0.6075(3) 0.15455(13) 0.33658(12) 0.0394(6) Uani 1 1 d .
H50A H 0.6304 0.1443 0.3821 0.047 Uiso 1 1 calc R
C51 C 0.6563(4) 0.10210(14) 0.29494(12) 0.0428(7) Uani 1 1 d .
H51A H 0.6379 0.1083 0.2486 0.051 Uiso 1 1 calc R
C52 C 0.7382(4) 0.03487(14) 0.31978(13) 0.0419(7) Uani 1 1 d .
C53 C 0.8495(4) -0.08123(14) 0.28722(15) 0.0599(8) Uani 1 1 d .
H53A H 0.8680 -0.1098 0.2469 0.090 Uiso 1 1 calc R
H53B H 0.7700 -0.1070 0.3191 0.090 Uiso 1 1 calc R
H53C H 0.9625 -0.0740 0.3076 0.090 Uiso 1 1 calc R
C54 C 0.4409(4) 0.27585(16) 0.56291(12) 0.0597(9) Uani 1 1 d .
H54A H 0.4274 0.3190 0.5902 0.090 Uiso 1 1 calc R
H54B H 0.5504 0.2504 0.5733 0.090 Uiso 1 1 calc R
H54C H 0.3412 0.2437 0.5726 0.090 Uiso 1 1 calc R
C55 C 0.2797(4) 0.48378(15) 0.33924(13) 0.0570(8) Uani 1 1 d .
H55A H 0.2365 0.5302 0.3212 0.086 Uiso 1 1 calc R
H55B H 0.3835 0.4920 0.3651 0.086 Uiso 1 1 calc R
H55C H 0.1876 0.4615 0.3682 0.086 Uiso 1 1 calc R
C56 C 0.5501(5) 0.24168(16) 0.13936(12) 0.0661(10) Uani 1 1 d .
H56A H 0.5928 0.2053 0.1076 0.099 Uiso 1 1 calc R
H56B H 0.6216 0.2853 0.1337 0.099 Uiso 1 1 calc R
H56C H 0.4272 0.2540 0.1312 0.099 Uiso 1 1 calc R

loop_
_atom_site_aniso_label
_atom_site_aniso_U_11
_atom_site_aniso_U_22
_atom_site_aniso_U_33
_atom_site_aniso_U_23
_atom_site_aniso_U_13
_atom_site_aniso_U_12
O1 0.0826(16) 0.0421(12) 0.0506(12) -0.0029(10) 0.0101(11) 0.0182(11)
O2 0.1016(19) 0.0712(15) 0.0441(12) -0.0051(11) 0.0137(12) 0.0343(13)
O3 0.0769(15) 0.0522(12) 0.0285(9) -0.0071(8) -0.0013(9) 0.0144(11)
O4 0.0872(16) 0.0384(11) 0.0341(10) -0.0033(8) -0.0008(10) 0.0169(10)
O5 0.177(3) 0.0597(15) 0.0424(12) -0.0148(11) -0.0151(14) 0.0371(17)
O6 0.138(2) 0.0683(15) 0.0302(11) -0.0034(10) -0.0101(12) 0.0306(15)
C1 0.061(2) 0.0449(17) 0.0328(14) -0.0067(13) -0.0065(14) 0.0088(15)
C2 0.0439(17) 0.0393(15) 0.0338(14) -0.0046(11) -0.0007(12) 0.0022(13)
C3 0.0474(17) 0.0432(16) 0.0306(13) 0.0001(12) -0.0005(12) 0.0058(13)
C4 0.0475(17) 0.0432(16) 0.0303(13) -0.0070(12) 0.0014(12) 0.0029(13)
C5 0.0570(19) 0.0340(15) 0.0364(14) -0.0068(12) 0.0020(13) 0.0057(14)
C6 0.0495(18) 0.0364(15) 0.0351(14) -0.0014(12) -0.0010(12) 0.0015(13)
C7 0.0484(17) 0.0354(15) 0.0331(13) -0.0041(11) -0.0002(12) 0.0021(13)
C8 0.065(2) 0.0382(15) 0.0348(14) -0.0062(12) -0.0023(13) 0.0075(14)
C9 0.086(2) 0.0446(17) 0.0329(15) -0.0069(13) -0.0044(15) 0.0153(16)
C10 0.068(2) 0.0503(18) 0.0326(15) -0.0039(14) -0.0049(14) 0.0110(16)
C11 0.117(3) 0.099(3) 0.0266(15) -0.0024(16) -0.0127(17) 0.010(2)
C12 0.096(3) 0.0471(19) 0.062(2) -0.0048(15) 0.0001(18) 0.0296(19)
C13 0.073(2) 0.0592(19) 0.0303(14) -0.0022(13) -0.0056(14) 0.0079(17)
C14 0.087(2) 0.0378(17) 0.0499(17) -0.0005(13) -0.0001(16) 0.0145(16)
O7 0.0658(13) 0.0323(10) 0.0471(11) 0.0016(8) 0.0071(9) 0.0118(10)
O8 0.0674(14) 0.0457(11) 0.0437(11) -0.0035(9) 0.0137(10) 0.0164(10)
O9 0.0763(14) 0.0463(11) 0.0279(9) -0.0042(8) -0.0003(9) 0.0133(10)
O10 0.0710(14) 0.0315(10) 0.0338(9) -0.0030(8) -0.0021(9) 0.0118(9)
O11 0.1055(18) 0.0429(12) 0.0404(11) -0.0082(9) -0.0044(11) 0.0182(12)
O12 0.0877(16) 0.0572(12) 0.0290(10) -0.0031(9) -0.0074(10) 0.0245(11)
C15 0.0438(17) 0.0342(15) 0.0360(14) -0.0030(12) -0.0055(13) 0.0034(13)
C16 0.0364(15) 0.0314(14) 0.0363(14) -0.0027(11) -0.0024(11) 0.0016(12)
C17 0.0435(16) 0.0339(14) 0.0330(13) -0.0003(11) -0.0012(12) 0.0036(13)
C18 0.0424(16) 0.0376(15) 0.0315(13) -0.0061(11) -0.0001(12) 0.0022(13)
C19 0.0503(17) 0.0305(14) 0.0382(14) -0.0079(11) -0.0022(12) 0.0104(13)
C20 0.0407(16) 0.0313(14) 0.0336(13) -0.0015(11) -0.0029(11) 0.0028(12)
C21 0.0369(15) 0.0300(13) 0.0317(13) -0.0019(11) 0.0007(11) 0.0033(12)
C22 0.0390(16) 0.0323(14) 0.0387(14) -0.0030(11) -0.0011(12) 0.0031(12)
C23 0.0563(18) 0.0364(15) 0.0328(14) -0.0052(12) -0.0004(12) 0.0104(14)
C24 0.0548(19) 0.0405(16) 0.0336(14) -0.0020(12) -0.0007(13) 0.0068(14)
C25 0.105(3) 0.083(2) 0.0280(15) -0.0071(15) -0.0086(16) 0.026(2)
C26 0.076(2) 0.0315(15) 0.0574(18) -0.0019(13) -0.0032(16) 0.0128(15)
C27 0.082(2) 0.0302(15) 0.0457(16) -0.0017(12) -0.0068(15) 0.0137(15)
C28 0.070(2) 0.0493(17) 0.0331(14) 0.0031(13) -0.0043(14) 0.0073(16)
O13 0.0984(17) 0.0515(12) 0.0296(10) -0.0025(9) -0.0136(10) 0.0047(12)
O14 0.146(2) 0.0508(14) 0.0379(11) 0.0044(10) 0.0041(13) 0.0080(14)
O15 0.0692(14) 0.0408(11) 0.0392(10) -0.0003(8) -0.0076(9) 0.0163(10)
O16 0.0607(13) 0.0510(11) 0.0263(9) -0.0023(8) -0.0037(8) 0.0158(10)
O17 0.124(2) 0.0708(15) 0.0375(12) 0.0069(10) -0.0004(12) 0.0461(14)
O18 0.0897(17) 0.0474(12) 0.0429(11) -0.0060(9) -0.0026(10) 0.0231(11)
C29 0.0500(18) 0.0389(16) 0.0334(14) 0.0002(12) -0.0007(12) 0.0064(14)
C30 0.0358(15) 0.0378(15) 0.0324(13) 0.0028(11) -0.0027(11) -0.0013(12)
C31 0.0434(17) 0.0400(15) 0.0318(13) -0.0025(11) -0.0030(12) 0.0027(13)
C32 0.0427(17) 0.0380(15) 0.0339(14) 0.0024(12) -0.0033(12) 0.0021(13)
C33 0.0442(17) 0.0441(16) 0.0284(13) 0.0040(11) -0.0047(12) 0.0009(13)
C34 0.0403(16) 0.0425(15) 0.0282(13) -0.0030(11) -0.0022(11) 0.0010(13)
C35 0.0343(15) 0.0386(15) 0.0311(13) 0.0020(11) -0.0029(11) 0.0001(12)
C36 0.0441(17) 0.0458(16) 0.0298(13) 0.0021(12) -0.0039(12) 0.0062(13)
C37 0.0533(18) 0.0425(16) 0.0334(14) 0.0017(12) -0.0052(12) 0.0094(14)
C38 0.0565(19) 0.0483(17) 0.0374(15) 0.0028(13) 0.0009(14) 0.0090(15)
C39 0.106(3) 0.0444(18) 0.066(2) -0.0015(16) -0.0015(19) 0.0287(19)
C40 0.110(3) 0.068(2) 0.0276(14) -0.0010(14) -0.0112(16) 0.007(2)
C41 0.079(2) 0.0441(17) 0.0511(17) -0.0073(14) -0.0037(16) 0.0175(16)
C42 0.062(2) 0.067(2) 0.0273(14) -0.0010(13) -0.0001(13) 0.0154(16)
O19 0.0939(16) 0.0539(12) 0.0282(9) -0.0018(9) -0.0050(10) 0.0154(11)
O20 0.155(2) 0.0508(14) 0.0411(12) 0.0100(10) 0.0094(13) 0.0234(15)
O21 0.0870(16) 0.0392(11) 0.0367(10) -0.0005(8) -0.0057(10) 0.0228(11)
O22 0.0830(15) 0.0425(11) 0.0267(9) -0.0008(8) -0.0003(9) 0.0159(10)
O23 0.114(2) 0.0622(14) 0.0424(12) 0.0018(10) -0.0136(12) 0.0369(13)
O24 0.0804(15) 0.0426(11) 0.0455(11) -0.0049(9) -0.0067(10) 0.0185(11)
C43 0.0508(18) 0.0422(17) 0.0340(14) 0.0008(13) 0.0002(12) 0.0071(14)
C44 0.0374(16) 0.0353(14) 0.0322(13) 0.0011(11) -0.0031(11) 0.0015(12)
C45 0.0462(17) 0.0391(15) 0.0318(13) -0.0028(11) 0.0000(12) 0.0027(13)
C46 0.0492(18) 0.0362(15) 0.0378(14) 0.0010(12) -0.0057(13) 0.0062(13)
C47 0.0556(19) 0.0415(16) 0.0303(13) 0.0028(12) -0.0032(12) 0.0059(14)
C48 0.0475(17) 0.0364(15) 0.0295(13) -0.0025(11) -0.0018(12) 0.0036(13)
C49 0.0396(16) 0.0357(14) 0.0306(13) 0.0017(11) -0.0021(11) 0.0013(12)
C50 0.0509(18) 0.0379(15) 0.0296(13) 0.0019(11) -0.0048(12) 0.0037(13)
C51 0.0577(19) 0.0392(15) 0.0313(13) 0.0008(12) -0.0030(13) 0.0054(14)
C52 0.0495(18) 0.0410(16) 0.0351(15) -0.0003(12) -0.0019(13) 0.0061(14)
C53 0.068(2) 0.0387(17) 0.074(2) -0.0025(15) -0.0081(17) 0.0154(16)
C54 0.085(2) 0.067(2) 0.0266(14) -0.0005(13) 0.0001(14) 0.0143(18)
C55 0.080(2) 0.0422(17) 0.0484(17) -0.0042(14) 0.0008(15) 0.0218(16)
C56 0.111(3) 0.060(2) 0.0269(14) -0.0016(13) 0.0003(16) 0.0152(19)

loop_
_atom_type_symbol
_atom_type_description
_atom_type_scat_dispersion_real
_atom_type_scat_dispersion_imag
_atom_type_scat_source
C C 0.0033 0.0016 'International Tables Vol C Tables 4.2.6.8 and 6.1.1.4'
H H 0.0000 0.0000 'International Tables Vol C Tables 4.2.6.8 and 6.1.1.4'
O O 0.0106 0.0060 'International Tables Vol C Tables 4.2.6.8 and 6.1.1.4'

loop_
_geom_angle_atom_site_label_1
_geom_angle_atom_site_label_2
_geom_angle_atom_site_label_3
_geom_angle
C1 O1 C12 116.7(2)
C4 O3 C13 117.3(2)
C6 O4 C14 118.32(19)
C10 O6 C11 117.5(2)
O2 C1 O1 121.8(3)
O2 C1 C2 125.6(3)
O1 C1 C2 112.4(2)
C3 C2 C7 122.4(2)
C3 C2 C1 115.7(2)
C7 C2 C1 121.8(2)
C4 C3 C2 119.0(2)
O3 C4 C3 124.1(2)
O3 C4 C5 115.5(2)
C3 C4 C5 120.4(2)
C6 C5 C4 120.5(2)
O4 C6 C5 122.3(2)
O4 C6 C7 116.3(2)
C5 C6 C7 121.4(2)
C2 C7 C6 116.2(2)
C2 C7 C8 120.9(2)
C6 C7 C8 122.8(2)
C9 C8 C7 130.9(3)
C8 C9 C10 121.5(3)
O5 C10 O6 122.4(2)
O5 C10 C9 126.2(3)
O6 C10 C9 111.4(2)
C15 O7 C26 115.7(2)
C18 O9 C28 118.07(19)
C20 O10 C27 118.13(18)
C24 O12 C25 117.1(2)
O8 C15 O7 122.1(2)
O8 C15 C16 126.6(2)
O7 C15 C16 111.4(2)
C17 C16 C21 122.5(2)
C17 C16 C15 116.1(2)
C21 C16 C15 121.3(2)
C18 C17 C16 119.6(2)
O9 C18 C17 124.9(2)
O9 C18 C19 115.2(2)
C17 C18 C19 120.0(2)
C18 C19 C20 120.6(2)
O10 C20 C19 122.3(2)
O10 C20 C21 116.2(2)
C19 C20 C21 121.5(2)
C16 C21 C20 115.8(2)
C16 C21 C22 121.2(2)
C20 C21 C22 122.9(2)
C23 C22 C21 131.2(2)
C22 C23 C24 119.9(2)
O11 C24 O12 122.8(2)
O11 C24 C23 126.2(2)
O12 C24 C23 110.9(2)
C29 O13 C40 115.7(2)
C32 O15 C41 117.56(19)
C34 O16 C42 117.85(19)
C38 O18 C39 116.6(2)
O14 C29 O13 121.1(2)
O14 C29 C30 125.9(2)
O13 C29 C30 112.8(2)
C31 C30 C35 122.2(2)
C31 C30 C29 116.0(2)
C35 C30 C29 121.6(2)
C32 C31 C30 119.7(2)
O15 C32 C31 124.7(2)
O15 C32 C33 115.6(2)
C31 C32 C33 119.8(2)
C34 C33 C32 120.7(2)
O16 C34 C33 122.5(2)
O16 C34 C35 115.5(2)
C33 C34 C35 121.9(2)
C30 C35 C34 115.6(2)
C30 C35 C36 120.8(2)
C34 C35 C36 123.6(2)
C37 C36 C35 131.3(2)
C36 C37 C38 120.3(2)
O17 C38 O18 123.0(3)
O17 C38 C37 125.9(3)
O18 C38 C37 111.1(2)
C43 O19 C54 116.0(2)
C46 O21 C55 117.05(19)
C48 O22 C56 118.1(2)
C52 O24 C53 117.3(2)
O20 C43 O19 121.3(2)
O20 C43 C44 125.9(2)
O19 C43 C44 112.6(2)
C45 C44 C49 121.9(2)
C45 C44 C43 116.2(2)
C49 C44 C43 121.9(2)
C46 C45 C44 119.4(2)
C45 C46 O21 124.4(2)
C45 C46 C47 120.9(2)
O21 C46 C47 114.7(2)
C48 C47 C46 120.1(2)
O22 C48 C47 122.3(2)
O22 C48 C49 116.3(2)
C47 C48 C49 121.4(2)
C44 C49 C48 116.4(2)
C44 C49 C50 121.1(2)
C48 C49 C50 122.4(2)
C51 C50 C49 131.0(2)
C50 C51 C52 120.9(2)
O23 C52 O24 122.3(2)
O23 C52 C51 126.4(2)
O24 C52 C51 111.2(2)

loop_
_geom_bond_atom_site_label_1
_geom_bond_atom_site_label_2
_geom_bond_distance
O1 C1 1.329(3)
O1 C12 1.429(3)
O2 C1 1.205(3)
O3 C4 1.358(3)
O3 C13 1.430(3)
O4 C6 1.352(3)
O4 C14 1.423(3)
O5 C10 1.184(3)
O6 C10 1.322(3)
O6 C11 1.435(3)
C1 C2 1.487(4)
C2 C3 1.396(3)
C2 C7 1.404(3)
C3 C4 1.378(3)
C4 C5 1.381(3)
C5 C6 1.378(3)
C6 C7 1.416(3)
C7 C8 1.466(3)
C8 C9 1.309(3)
C9 C10 1.462(3)
O7 C15 1.345(3)
O7 C26 1.436(3)
O8 C15 1.197(3)
O9 C18 1.353(3)
O9 C28 1.431(3)
O10 C20 1.352(3)
O10 C27 1.439(3)
O11 C24 1.201(3)
O12 C24 1.333(3)
O12 C25 1.451(3)
C15 C16 1.498(3)
C16 C17 1.390(3)
C16 C21 1.408(3)
C17 C18 1.379(3)
C18 C19 1.381(3)
C19 C20 1.383(3)
C20 C21 1.417(3)
C21 C22 1.453(3)
C22 C23 1.331(3)
C23 C24 1.467(3)
O13 C29 1.331(3)
O13 C40 1.440(3)
O14 C29 1.190(3)
O15 C32 1.357(3)
O15 C41 1.428(3)
O16 C34 1.362(3)
O16 C42 1.424(3)
O17 C38 1.196(3)
O18 C38 1.332(3)
O18 C39 1.445(3)
C29 C30 1.488(3)
C30 C31 1.390(3)
C30 C35 1.409(3)
C31 C32 1.377(3)
C32 C33 1.382(3)
C33 C34 1.369(3)
C34 C35 1.416(3)
C35 C36 1.458(3)
C36 C37 1.324(3)
C37 C38 1.463(3)
O19 C43 1.321(3)
O19 C54 1.437(3)
O20 C43 1.184(3)
O21 C46 1.371(3)
O21 C55 1.424(3)
O22 C48 1.350(3)
O22 C56 1.428(3)
O23 C52 1.198(3)
O24 C52 1.338(3)
O24 C53 1.431(3)
C43 C44 1.492(3)
C44 C45 1.396(3)
C44 C49 1.407(3)
C45 C46 1.370(3)
C46 C47 1.380(3)
C47 C48 1.380(3)
C48 C49 1.420(3)
C49 C50 1.457(3)
C50 C51 1.319(3)
C51 C52 1.453(3)
